data_4021569
loop_
_publ_author_name
'Kai Deng'
'Ahlem Bensari-Bouguerra'
'Joseph Whetstone'
'Theodore Cohen'

_publ_section_title
;
 Cyclization by Intramolecular Carbolithiation of Alkyl- and Vinyllithiums
 Prepared by the Action of Aromatic Radical Anions on Phenyl
 Thioethers. High Stereoselectivity in the Cyclization Accelerated by
 an Allylic Lithium Oxyanion
;
_journal_name_full 'Journal of Organic Chemistry'
_journal_page_first 2360
_journal_page_last 2372
_journal_paper_doi 10.1021/jo052535m
_journal_volume 71
_journal_year 2006
_chemical_formula_sum 'C20 H20 N2 O6 S'
_chemical_formula_weight 416.44
_chemical_name_systematic
; 
 ? 
;
_space_group_IT_number 14
_symmetry_cell_setting monoclinic
_symmetry_space_group_name_Hall '-P 2ybc'
_symmetry_space_group_name_H-M 'P 1 21/c 1'
_atom_sites_solution_hydrogens geom
_atom_sites_solution_primary direct
_atom_sites_solution_secondary difmap
_audit_creation_method SHELXL-97
_cell_angle_alpha 90.00
_cell_angle_beta 104.5240(10)
_cell_angle_gamma 90.00
_cell_formula_units_Z 4
_cell_length_a 10.6258(5)
_cell_length_b 14.2621(7)
_cell_length_c 13.7374(7)
_cell_measurement_temperature 200(2)
_cell_volume 2015.32(17)
_computing_structure_refinement 'SHELXL-97 (Sheldrick, 1997)'
_computing_structure_solution 'SHELXS-97 (Sheldrick, 1990)'
_diffrn_ambient_temperature 200(2)
_diffrn_measured_fraction_theta_full 1.000
_diffrn_measured_fraction_theta_max 1.000
_diffrn_radiation_monochromator graphite
_diffrn_radiation_source 'fine-focus sealed tube'
_diffrn_radiation_type MoK\a
_diffrn_radiation_wavelength 0.71073
_diffrn_reflns_av_R_equivalents 0.0436
_diffrn_reflns_av_sigmaI/netI 0.0375
_diffrn_reflns_limit_h_max 12
_diffrn_reflns_limit_h_min -12
_diffrn_reflns_limit_k_max 16
_diffrn_reflns_limit_k_min -16
_diffrn_reflns_limit_l_max 16
_diffrn_reflns_limit_l_min -16
_diffrn_reflns_number 15858
_diffrn_reflns_theta_full 25.00
_diffrn_reflns_theta_max 24.99
_diffrn_reflns_theta_min 1.98
_exptl_absorpt_coefficient_mu 0.200
_exptl_absorpt_correction_T_max 0.9842
_exptl_absorpt_correction_T_min 0.9630
_exptl_absorpt_correction_type multi-scan
_exptl_crystal_density_diffrn 1.373
_exptl_crystal_density_method 'not measured'
_exptl_crystal_F_000 872
_exptl_crystal_size_max 0.19
_exptl_crystal_size_mid 0.08
_exptl_crystal_size_min 0.08
_refine_diff_density_max 0.761
_refine_diff_density_min -0.456
_refine_diff_density_rms 0.049
_refine_ls_extinction_method none
_refine_ls_goodness_of_fit_ref 1.476
_refine_ls_hydrogen_treatment constr
_refine_ls_matrix_type full
_refine_ls_number_parameters 263
_refine_ls_number_reflns 3551
_refine_ls_number_restraints 0
_refine_ls_restrained_S_all 1.476
_refine_ls_R_factor_all 0.1096
_refine_ls_R_factor_gt 0.0780
_refine_ls_shift/su_max 0.001
_refine_ls_shift/su_mean 0.000
_refine_ls_structure_factor_coef Fsqd
_refine_ls_weighting_details 'calc w=1/[\s^2^(Fo^2^)+(0.0780P)^2^+0.0000P] where P=(Fo^2^+2Fc^2^)/3'
_refine_ls_weighting_scheme calc
_refine_ls_wR_factor_gt 0.1958
_refine_ls_wR_factor_ref 0.2067
_reflns_number_gt 2443
_reflns_number_total 3551
_reflns_threshold_expression >2sigma(I)
_cod_data_source_file jo052535mrom20051209_102228.cif
_cod_original_sg_symbol_H-M 'P 21/c'
_cod_database_code 4021569

loop_
_symmetry_equiv_pos_as_xyz
'x, y, z'
'-x, y+1/2, -z+1/2'
'-x, -y, -z'
'x, -y-1/2, z-1/2'

loop_
_atom_site_label
_atom_site_type_symbol
_atom_site_fract_x
_atom_site_fract_y
_atom_site_fract_z
_atom_site_U_iso_or_equiv
_atom_site_adp_type
_atom_site_occupancy
_atom_site_symmetry_multiplicity
_atom_site_calc_flag
_atom_site_refinement_flags
S1 S 0.95083(11) 0.21418(9) 0.79402(9) 0.0901(5) Uani 1 1 d .
C1 C 0.8121(3) 0.3543(2) 0.4974(2) 0.0522(8) Uani 1 1 d .
O1 O 1.0273(3) 0.39369(18) 0.5845(2) 0.0930(10) Uani 1 1 d .
N1 N 0.6022(4) 0.5652(3) 0.4243(3) 0.0872(11) Uani 1 1 d .
O2 O 0.9715(2) 0.24221(15) 0.55888(16) 0.0604(7) Uani 1 1 d .
C2 C 0.7244(3) 0.2832(2) 0.4589(2) 0.0544(8) Uani 1 1 d .
H2 H 0.7499 0.2193 0.4677 0.065 Uiso 1 1 calc R
N2 N 0.5079(3) 0.2323(3) 0.3666(3) 0.0799(10) Uani 1 1 d .
C3 C 1.0848(3) 0.1225(2) 0.6701(2) 0.0480(8) Uani 1 1 d .
H3 H 1.0009 0.0923 0.6348 0.058 Uiso 1 1 calc R
O3 O 0.4950(4) 0.5808(2) 0.3703(3) 0.1187(12) Uani 1 1 d .
C4 C 0.5590(3) 0.3986(3) 0.3942(2) 0.0622(10) Uani 1 1 d .
H4 H 0.4730 0.4138 0.3578 0.075 Uiso 1 1 calc R
O4 O 0.6716(4) 0.6228(2) 0.4760(4) 0.1390(16) Uani 1 1 d .
C5 C 0.7726(3) 0.4463(2) 0.4854(2) 0.0570(9) Uani 1 1 d .
H5 H 0.8318 0.4954 0.5117 0.068 Uiso 1 1 calc R
O5 O 0.3978(3) 0.2536(3) 0.3221(3) 0.1233(13) Uani 1 1 d .
C6 C 0.9493(3) 0.3332(3) 0.5519(3) 0.0601(9) Uani 1 1 d .
O6 O 0.5462(3) 0.1526(2) 0.3771(3) 0.1152(12) Uani 1 1 d .
C7 C 0.8090(3) 0.1513(3) 0.7331(3) 0.0622(9) Uani 1 1 d .
C8 C 0.6004(3) 0.3070(2) 0.4082(2) 0.0568(9) Uani 1 1 d .
C9 C 1.1013(3) 0.2091(3) 0.6122(3) 0.0678(11) Uani 1 1 d .
H9 H 1.1503 0.2587 0.6578 0.081 Uiso 1 1 calc R
C10 C 0.6468(4) 0.4665(2) 0.4349(3) 0.0596(9) Uani 1 1 d .
C11 C 1.1956(3) 0.0579(3) 0.6586(3) 0.0709(11) Uani 1 1 d .
H11 H 1.2792 0.0815 0.7028 0.085 Uiso 1 1 calc R
C12 C 0.8018(4) 0.0548(3) 0.7318(3) 0.0707(10) Uani 1 1 d .
H12 H 0.8756 0.0184 0.7636 0.085 Uiso 1 1 calc R
C13 C 1.0817(3) 0.1389(3) 0.7786(3) 0.0740(11) Uani 1 1 d .
H13A H 1.1654 0.1671 0.8150 0.089 Uiso 1 1 calc R
H13B H 1.0737 0.0776 0.8102 0.089 Uiso 1 1 calc R
C14 C 0.6868(4) 0.0114(3) 0.6841(3) 0.0822(12) Uani 1 1 d .
H14 H 0.6816 -0.0551 0.6818 0.099 Uiso 1 1 calc R
C15 C 0.5802(4) 0.0644(4) 0.6399(3) 0.0881(13) Uani 1 1 d .
H15 H 0.5008 0.0345 0.6076 0.106 Uiso 1 1 calc R
C16 C 0.7015(4) 0.2042(3) 0.6878(3) 0.0733(11) Uani 1 1 d .
H16 H 0.7059 0.2707 0.6879 0.088 Uiso 1 1 calc R
C17 C 1.1756(5) -0.0446(3) 0.6870(5) 0.129(2) Uani 1 1 d .
H17A H 1.0906 -0.0667 0.6480 0.194 Uiso 1 1 calc R
H17B H 1.1793 -0.0483 0.7589 0.194 Uiso 1 1 calc R
H17C H 1.2441 -0.0839 0.6723 0.194 Uiso 1 1 calc R
C18 C 0.5873(4) 0.1585(4) 0.6422(3) 0.0864(12) Uani 1 1 d .
H18 H 0.5124 0.1943 0.6118 0.104 Uiso 1 1 calc R
C19 C 1.1967(4) 0.0731(4) 0.5535(4) 0.0991(15) Uani 1 1 d .
H19A H 1.1252 0.0379 0.5081 0.119 Uiso 1 1 calc R
H19B H 1.2803 0.0523 0.5413 0.119 Uiso 1 1 calc R
C20 C 1.1791(4) 0.1748(4) 0.5362(4) 0.1111(18) Uani 1 1 d .
H20A H 1.1299 0.1876 0.4662 0.133 Uiso 1 1 calc R
H20B H 1.2643 0.2069 0.5488 0.133 Uiso 1 1 calc R

loop_
_atom_site_aniso_label
_atom_site_aniso_U_11
_atom_site_aniso_U_22
_atom_site_aniso_U_33
_atom_site_aniso_U_23
_atom_site_aniso_U_13
_atom_site_aniso_U_12
S1 0.0714(7) 0.1042(9) 0.0972(9) -0.0487(7) 0.0256(6) -0.0225(6)
C1 0.0488(19) 0.052(2) 0.0538(19) 0.0100(16) 0.0087(15) -0.0025(16)
O1 0.0622(17) 0.0592(16) 0.137(3) 0.0084(16) -0.0132(17) -0.0175(14)
N1 0.078(3) 0.070(2) 0.115(3) 0.005(2) 0.029(2) 0.020(2)
O2 0.0431(13) 0.0523(14) 0.0742(16) 0.0159(12) -0.0071(11) -0.0056(10)
C2 0.0493(19) 0.055(2) 0.056(2) 0.0050(16) 0.0083(16) 0.0010(16)
N2 0.050(2) 0.080(3) 0.099(3) -0.013(2) -0.0013(18) -0.0007(17)
C3 0.0331(16) 0.0518(19) 0.0522(19) -0.0006(15) -0.0023(14) -0.0035(13)
O3 0.108(3) 0.102(2) 0.134(3) 0.015(2) 0.008(2) 0.053(2)
C4 0.053(2) 0.074(3) 0.059(2) 0.0055(19) 0.0117(17) 0.017(2)
O4 0.109(3) 0.062(2) 0.237(5) -0.012(2) 0.027(3) 0.011(2)
C5 0.055(2) 0.056(2) 0.061(2) 0.0033(17) 0.0161(17) -0.0024(16)
O5 0.0543(18) 0.119(3) 0.171(3) -0.022(2) -0.019(2) 0.0006(18)
C6 0.051(2) 0.055(2) 0.069(2) 0.0114(18) 0.0060(17) -0.0088(18)
O6 0.073(2) 0.074(2) 0.174(3) -0.019(2) -0.014(2) -0.0141(17)
C7 0.058(2) 0.075(3) 0.057(2) -0.0155(19) 0.0200(17) -0.011(2)
C8 0.0445(19) 0.066(2) 0.057(2) -0.0039(17) 0.0082(16) -0.0047(17)
C9 0.0362(18) 0.066(2) 0.090(3) 0.021(2) -0.0062(18) -0.0021(16)
C10 0.062(2) 0.058(2) 0.063(2) 0.0073(18) 0.0230(19) 0.0096(19)
C11 0.050(2) 0.072(3) 0.083(3) -0.006(2) 0.0016(19) 0.0069(18)
C12 0.057(2) 0.081(3) 0.076(3) -0.002(2) 0.021(2) -0.003(2)
C13 0.050(2) 0.093(3) 0.068(2) 0.003(2) -0.0061(18) -0.008(2)
C14 0.072(3) 0.082(3) 0.097(3) -0.015(2) 0.030(3) -0.022(2)
C15 0.061(3) 0.119(4) 0.081(3) -0.022(3) 0.013(2) -0.023(3)
C16 0.071(3) 0.075(3) 0.077(3) -0.005(2) 0.024(2) 0.002(2)
C17 0.115(4) 0.070(3) 0.202(6) 0.010(3) 0.038(4) 0.028(3)
C18 0.065(3) 0.115(4) 0.077(3) 0.001(3) 0.014(2) 0.005(3)
C19 0.060(3) 0.143(5) 0.093(3) -0.009(3) 0.017(2) 0.015(3)
C20 0.064(3) 0.161(5) 0.115(4) 0.071(4) 0.037(3) 0.020(3)

loop_
_atom_type_symbol
_atom_type_description
_atom_type_scat_dispersion_real
_atom_type_scat_dispersion_imag
_atom_type_scat_source
C C 0.0033 0.0016 'International Tables Vol C Tables 4.2.6.8 and 6.1.1.4'
H H 0.0000 0.0000 'International Tables Vol C Tables 4.2.6.8 and 6.1.1.4'
N N 0.0061 0.0033 'International Tables Vol C Tables 4.2.6.8 and 6.1.1.4'
O O 0.0106 0.0060 'International Tables Vol C Tables 4.2.6.8 and 6.1.1.4'
S S 0.1246 0.1234 'International Tables Vol C Tables 4.2.6.8 and 6.1.1.4'

loop_
_geom_angle_atom_site_label_1
_geom_angle_atom_site_label_2
_geom_angle_atom_site_label_3
_geom_angle
C7 S1 C13 103.41(18)
C5 C1 C2 119.7(3)
C5 C1 C6 118.9(3)
C2 C1 C6 121.4(3)
O4 N1 O3 125.1(4)
O4 N1 C10 117.1(4)
O3 N1 C10 117.6(4)
C6 O2 C9 118.8(3)
C8 C2 C1 118.7(3)
C8 C2 H2 120.6
C1 C2 H2 120.6
O6 N2 O5 123.4(4)
O6 N2 C8 117.8(3)
O5 N2 C8 118.8(4)
C9 C3 C13 115.3(3)
C9 C3 C11 104.2(3)
C13 C3 C11 113.6(3)
C9 C3 H3 107.8
C13 C3 H3 107.8
C11 C3 H3 107.8
C10 C4 C8 117.0(3)
C10 C4 H4 121.5
C8 C4 H4 121.5
C10 C5 C1 119.4(3)
C10 C5 H5 120.3
C1 C5 H5 120.3
O1 C6 O2 125.8(3)
O1 C6 C1 122.5(3)
O2 C6 C1 111.7(3)
C12 C7 C16 120.2(4)
C12 C7 S1 123.3(3)
C16 C7 S1 116.5(3)
C2 C8 C4 122.7(3)
C2 C8 N2 118.9(3)
C4 C8 N2 118.4(3)
O2 C9 C3 108.0(2)
O2 C9 C20 110.8(3)
C3 C9 C20 104.4(3)
O2 C9 H9 111.1
C3 C9 H9 111.1
C20 C9 H9 111.1
C4 C10 C5 122.5(3)
C4 C10 N1 117.7(3)
C5 C10 N1 119.8(4)
C19 C11 C3 102.0(3)
C19 C11 C17 115.3(4)
C3 C11 C17 112.7(3)
C19 C11 H11 108.8
C3 C11 H11 108.8
C17 C11 H11 108.8
C7 C12 C14 119.6(4)
C7 C12 H12 120.2
C14 C12 H12 120.2
C3 C13 S1 114.4(2)
C3 C13 H13A 108.7
S1 C13 H13A 108.7
C3 C13 H13B 108.7
S1 C13 H13B 108.7
H13A C13 H13B 107.6
C15 C14 C12 119.8(4)
C15 C14 H14 120.1
C12 C14 H14 120.1
C18 C15 C14 120.3(4)
C18 C15 H15 119.8
C14 C15 H15 119.8
C7 C16 C18 118.7(4)
C7 C16 H16 120.6
C18 C16 H16 120.6
C11 C17 H17A 109.5
C11 C17 H17B 109.5
H17A C17 H17B 109.5
C11 C17 H17C 109.5
H17A C17 H17C 109.5
H17B C17 H17C 109.5
C15 C18 C16 121.3(4)
C15 C18 H18 119.3
C16 C18 H18 119.3
C11 C19 C20 105.8(4)
C11 C19 H19A 110.6
C20 C19 H19A 110.6
C11 C19 H19B 110.6
C20 C19 H19B 110.6
H19A C19 H19B 108.7
C19 C20 C9 105.5(3)
C19 C20 H20A 110.6
C9 C20 H20A 110.6
C19 C20 H20B 110.6
C9 C20 H20B 110.6
H20A C20 H20B 108.8

loop_
_geom_bond_atom_site_label_1
_geom_bond_atom_site_label_2
_geom_bond_distance
S1 C7 1.772(4)
S1 C13 1.810(4)
C1 C5 1.374(5)
C1 C2 1.389(4)
C1 C6 1.492(4)
O1 C6 1.202(4)
N1 O4 1.208(5)
N1 O3 1.214(5)
N1 C10 1.481(5)
O2 C6 1.318(4)
O2 C9 1.468(4)
C2 C8 1.370(4)
C2 H2 0.9500
N2 O6 1.204(4)
N2 O5 1.215(4)
N2 C8 1.466(5)
C3 C9 1.502(4)
C3 C13 1.518(5)
C3 C11 1.534(5)
C3 H3 1.0000
C4 C10 1.364(5)
C4 C8 1.376(5)
C4 H4 0.9500
C5 C10 1.373(5)
C5 H5 0.9500
C7 C12 1.379(5)
C7 C16 1.380(5)
C9 C20 1.563(6)
C9 H9 1.0000
C11 C19 1.463(6)
C11 C17 1.541(6)
C11 H11 1.0000
C12 C14 1.381(5)
C12 H12 0.9500
C13 H13A 0.9900
C13 H13B 0.9900
C14 C15 1.371(6)
C14 H14 0.9500
C15 C18 1.344(6)
C15 H15 0.9500
C16 C18 1.381(6)
C16 H16 0.9500
C17 H17A 0.9800
C17 H17B 0.9800
C17 H17C 0.9800
C18 H18 0.9500
C19 C20 1.474(7)
C19 H19A 0.9900
C19 H19B 0.9900
C20 H20A 0.9900
C20 H20B 0.9900
